data_4343316
loop_
_publ_author_name
'Shi, Yan X.'
'Liang, Rong Z.'
'Martin, Katherine A.'
'Weston, Nicholas'
'Gonzalez-Calera, Silvia'
'Ganguly, Rakesh'
'Li, Yongxin'
'Lu, Yunpeng'
'Ribeiro, Ant\'onio J M'
'Ramos, Maria J.'
'Fernandes, Pedro A.'
'Garc\'ia, Felipe'

_publ_section_title
;
 Synthesis and Hydrolytic Studies on the Air-Stable
 [(4-CN-PhO)(E)P(\m-N(t)Bu)]2 (E = O, S, and Se) Cyclodiphosphazanes.
;
_journal_issue 13
_journal_name_full 'Inorganic chemistry'
_journal_page_first 6423
_journal_page_last 6432
_journal_paper_doi 10.1021/acs.inorgchem.5b00735
_journal_volume 54
_journal_year 2015
_chemical_formula_moiety 'C22 H26 N4 O2 P2'
_chemical_formula_sum 'C22 H26 N4 O2 P2'
_chemical_formula_weight 440.41
_chemical_name_systematic
; 
 ? 
;
_space_group_IT_number 19
_symmetry_cell_setting orthorhombic
_symmetry_space_group_name_Hall 'P 2ac 2ab'
_symmetry_space_group_name_H-M 'P 21 21 21'
_atom_sites_solution_hydrogens geom
_atom_sites_solution_primary direct
_atom_sites_solution_secondary difmap
_audit_creation_method SHELXL-97
_cell_angle_alpha 90.00
_cell_angle_beta 90.00
_cell_angle_gamma 90.00
_cell_formula_units_Z 4
_cell_length_a 10.1792(4)
_cell_length_b 11.1382(5)
_cell_length_c 20.0312(10)
_cell_measurement_reflns_used 7688
_cell_measurement_temperature 103(2)
_cell_measurement_theta_max 28.25
_cell_measurement_theta_min 2.71
_cell_volume 2271.10(18)
_computing_cell_refinement 'Bruker SAINT'
_computing_data_collection 'Bruker APEX2'
_computing_data_reduction 'Bruker SAINT'
_computing_molecular_graphics 'Bruker SHELXTL'
_computing_publication_material 'Bruker SHELXTL'
_computing_structure_refinement 'SHELXL-97 (Sheldrick, 2008)'
_computing_structure_solution 'SHELXS-97 (Sheldrick, 2008)'
_diffrn_ambient_temperature 103(2)
_diffrn_measured_fraction_theta_full 0.993
_diffrn_measured_fraction_theta_max 0.993
_diffrn_measurement_device_type 'Bruker APEX-II CCD'
_diffrn_measurement_method '\f and \w scans'
_diffrn_radiation_monochromator graphite
_diffrn_radiation_source 'fine-focus sealed tube'
_diffrn_radiation_type MoK\a
_diffrn_radiation_wavelength 0.71073
_diffrn_reflns_av_R_equivalents 0.0327
_diffrn_reflns_av_sigmaI/netI 0.0355
_diffrn_reflns_limit_h_max 13
_diffrn_reflns_limit_h_min -9
_diffrn_reflns_limit_k_max 13
_diffrn_reflns_limit_k_min -14
_diffrn_reflns_limit_l_max 26
_diffrn_reflns_limit_l_min -26
_diffrn_reflns_number 21065
_diffrn_reflns_theta_full 28.48
_diffrn_reflns_theta_max 28.48
_diffrn_reflns_theta_min 2.03
_exptl_absorpt_coefficient_mu 0.217
_exptl_absorpt_correction_T_max 0.9338
_exptl_absorpt_correction_T_min 0.9182
_exptl_absorpt_correction_type multi-scan
_exptl_absorpt_process_details sadabs
_exptl_crystal_colour colourless
_exptl_crystal_density_diffrn 1.288
_exptl_crystal_density_method 'not measured'
_exptl_crystal_description block
_exptl_crystal_F_000 928
_exptl_crystal_size_max 0.40
_exptl_crystal_size_mid 0.38
_exptl_crystal_size_min 0.32
_refine_diff_density_max 0.279
_refine_diff_density_min -0.303
_refine_diff_density_rms 0.054
_refine_ls_abs_structure_details 'Flack H D (1983), Acta Cryst. A39, 876-881'
_refine_ls_abs_structure_Flack -0.05(6)
_refine_ls_extinction_method none
_refine_ls_goodness_of_fit_ref 1.049
_refine_ls_hydrogen_treatment constr
_refine_ls_matrix_type full
_refine_ls_number_parameters 277
_refine_ls_number_reflns 5689
_refine_ls_number_restraints 0
_refine_ls_restrained_S_all 1.049
_refine_ls_R_factor_all 0.0346
_refine_ls_R_factor_gt 0.0304
_refine_ls_shift/su_max 0.002
_refine_ls_shift/su_mean 0.000
_refine_ls_structure_factor_coef Fsqd
_refine_ls_weighting_details 'calc w=1/[\s^2^(Fo^2^)+(0.0392P)^2^+0.3983P] where P=(Fo^2^+2Fc^2^)/3'
_refine_ls_weighting_scheme calc
_refine_ls_wR_factor_gt 0.0714
_refine_ls_wR_factor_ref 0.0773
_reflns_number_gt 5268
_reflns_number_total 5689
_reflns_threshold_expression >2sigma(I)
_cod_data_source_file ic5b00735_si_002.cif
_cod_data_source_block fg10s
_cod_depositor_comments
;
The following automatic conversions were performed:

'_symmetry_cell_setting' value 'Orthorhombic' changed to
'orthorhombic' according to
/usr/data/users/saulius/crontab/automatic-downloads/rss-feeds/ACS/lib/dictionaries/cif_core.dic
dictionary named 'cif_core.dic' version 2.4.2 from 2011-04-26.

Automatic conversion script
Id: cif_fix_values 3271 2015-04-21 07:52:19Z andrius 

 Adding full bibliography for 4343313--4343318.cif.
;
_cod_original_sg_symbol_H-M P2(1)2(1)2(1)
_cod_database_code 4343316

loop_
_symmetry_equiv_pos_as_xyz
'x, y, z'
'-x+1/2, -y, z+1/2'
'-x, y+1/2, -z+1/2'
'x+1/2, -y+1/2, -z'

loop_
_atom_site_label
_atom_site_type_symbol
_atom_site_fract_x
_atom_site_fract_y
_atom_site_fract_z
_atom_site_U_iso_or_equiv
_atom_site_adp_type
_atom_site_occupancy
_atom_site_symmetry_multiplicity
_atom_site_calc_flag
_atom_site_refinement_flags
C1 C 0.31159(15) -0.08507(15) 0.98200(8) 0.0178(3) Uani 1 1 d .
C2 C 0.43518(18) -0.15766(19) 0.96752(9) 0.0298(4) Uani 1 1 d .
H2A H 0.4105 -0.2375 0.9512 0.045 Uiso 1 1 calc R
H2B H 0.4869 -0.1659 1.0085 0.045 Uiso 1 1 calc R
H2C H 0.4877 -0.1164 0.9335 0.045 Uiso 1 1 calc R
C3 C 0.34896(19) 0.03944(16) 1.00765(9) 0.0259(4) Uani 1 1 d .
H3A H 0.4017 0.0810 0.9739 0.039 Uiso 1 1 calc R
H3B H 0.4002 0.0315 1.0488 0.039 Uiso 1 1 calc R
H3C H 0.2691 0.0857 1.0167 0.039 Uiso 1 1 calc R
C4 C 0.22760(18) -0.14968(17) 1.03351(9) 0.0262(4) Uani 1 1 d .
H4A H 0.1483 -0.1024 1.0425 0.039 Uiso 1 1 calc R
H4B H 0.2778 -0.1594 1.0749 0.039 Uiso 1 1 calc R
H4C H 0.2026 -0.2288 1.0163 0.039 Uiso 1 1 calc R
C5 C 0.14666(16) -0.08326(15) 0.74062(8) 0.0177(3) Uani 1 1 d .
C6 C 0.05772(18) 0.02113(17) 0.72078(9) 0.0267(4) Uani 1 1 d .
H6A H -0.0234 0.0180 0.7470 0.040 Uiso 1 1 calc R
H6B H 0.0364 0.0152 0.6732 0.040 Uiso 1 1 calc R
H6C H 0.1031 0.0972 0.7294 0.040 Uiso 1 1 calc R
C7 C 0.27521(18) -0.07727(17) 0.70208(8) 0.0250(4) Uani 1 1 d .
H7A H 0.3201 -0.0017 0.7123 0.038 Uiso 1 1 calc R
H7B H 0.2570 -0.0814 0.6541 0.038 Uiso 1 1 calc R
H7C H 0.3313 -0.1449 0.7150 0.038 Uiso 1 1 calc R
C8 C 0.07855(18) -0.20247(16) 0.72672(9) 0.0259(4) Uani 1 1 d .
H8A H 0.1370 -0.2687 0.7392 0.039 Uiso 1 1 calc R
H8B H 0.0574 -0.2081 0.6791 0.039 Uiso 1 1 calc R
H8C H -0.0026 -0.2073 0.7529 0.039 Uiso 1 1 calc R
C9 C 0.24266(15) 0.25371(14) 0.85212(8) 0.0152(3) Uani 1 1 d .
C10 C 0.20314(15) 0.34780(15) 0.89290(8) 0.0171(3) Uani 1 1 d .
H10 H 0.1427 0.3337 0.9282 0.021 Uiso 1 1 calc R
C11 C 0.25186(16) 0.46200(15) 0.88206(8) 0.0196(3) Uani 1 1 d .
H11 H 0.2246 0.5267 0.9097 0.023 Uiso 1 1 calc R
C12 C 0.34166(16) 0.48191(15) 0.83013(8) 0.0182(3) Uani 1 1 d .
C13 C 0.39565(17) 0.59962(16) 0.81884(9) 0.0229(4) Uani 1 1 d .
C14 C 0.37897(15) 0.38733(15) 0.78896(8) 0.0174(3) Uani 1 1 d .
H14 H 0.4390 0.4010 0.7534 0.021 Uiso 1 1 calc R
C15 C 0.32914(15) 0.27354(15) 0.79949(8) 0.0161(3) Uani 1 1 d .
H23 H 0.3538 0.2092 0.7710 0.019 Uiso 1 1 calc R
C16 C -0.08836(15) -0.06593(15) 0.90037(8) 0.0162(3) Uani 1 1 d .
C17 C -0.06304(15) 0.02673(16) 0.94448(8) 0.0193(3) Uani 1 1 d .
H16 H 0.0154 0.0270 0.9702 0.023 Uiso 1 1 calc R
C18 C -0.15332(16) 0.11907(15) 0.95072(8) 0.0193(3) Uani 1 1 d .
H17 H -0.1365 0.1834 0.9807 0.023 Uiso 1 1 calc R
C19 C -0.26873(16) 0.11816(15) 0.91328(8) 0.0177(3) Uani 1 1 d .
C20 C -0.36592(16) 0.21057(16) 0.92319(8) 0.0196(3) Uani 1 1 d .
C21 C -0.29205(16) 0.02509(16) 0.86808(8) 0.0225(3) Uani 1 1 d .
H20 H -0.3698 0.0249 0.8419 0.027 Uiso 1 1 calc R
C22 C -0.20190(16) -0.06638(16) 0.86163(8) 0.0214(3) Uani 1 1 d .
H21 H -0.2172 -0.1297 0.8308 0.026 Uiso 1 1 calc R
N1 N 0.23212(13) -0.06746(12) 0.92058(6) 0.0151(3) Uani 1 1 d .
N2 N 0.17316(13) -0.07466(12) 0.81348(6) 0.0156(3) Uani 1 1 d .
N3 N 0.44158(16) 0.69219(14) 0.80939(9) 0.0322(4) Uani 1 1 d .
N4 N -0.44307(15) 0.28312(15) 0.93309(8) 0.0257(3) Uani 1 1 d .
O1 O 0.19036(10) 0.14233(10) 0.86516(6) 0.0175(2) Uani 1 1 d .
O2 O -0.00816(11) -0.16597(10) 0.89619(5) 0.0184(2) Uani 1 1 d .
P1 P 0.27954(4) 0.01728(4) 0.85388(2) 0.01433(9) Uani 1 1 d .
P2 P 0.14950(4) -0.17581(4) 0.87604(2) 0.01578(9) Uani 1 1 d .

loop_
_atom_site_aniso_label
_atom_site_aniso_U_11
_atom_site_aniso_U_22
_atom_site_aniso_U_33
_atom_site_aniso_U_23
_atom_site_aniso_U_13
_atom_site_aniso_U_12
C1 0.0164(7) 0.0204(9) 0.0167(8) 0.0023(6) -0.0034(6) -0.0008(6)
C2 0.0247(9) 0.0394(11) 0.0253(9) 0.0058(8) -0.0022(7) 0.0126(9)
C3 0.0306(9) 0.0267(10) 0.0203(9) 0.0015(7) -0.0050(8) -0.0073(8)
C4 0.0255(8) 0.0332(10) 0.0198(8) 0.0105(7) -0.0034(7) -0.0041(8)
C5 0.0180(8) 0.0189(8) 0.0160(8) -0.0020(6) -0.0017(6) 0.0012(7)
C6 0.0293(9) 0.0303(10) 0.0205(9) -0.0010(7) -0.0053(7) 0.0098(8)
C7 0.0237(8) 0.0331(10) 0.0184(8) -0.0036(7) 0.0029(7) -0.0001(8)
C8 0.0281(9) 0.0259(10) 0.0236(9) -0.0053(7) -0.0039(7) -0.0050(8)
C9 0.0142(7) 0.0150(7) 0.0163(8) 0.0023(6) -0.0042(6) 0.0001(6)
C10 0.0153(7) 0.0207(8) 0.0154(8) 0.0005(6) 0.0010(6) 0.0008(6)
C11 0.0199(7) 0.0175(8) 0.0213(8) -0.0023(6) 0.0011(6) 0.0015(6)
C12 0.0173(7) 0.0159(8) 0.0213(8) 0.0029(6) -0.0012(6) 0.0000(7)
C13 0.0223(8) 0.0209(9) 0.0257(9) 0.0002(7) 0.0052(7) 0.0023(7)
C14 0.0155(7) 0.0219(9) 0.0148(8) 0.0039(6) -0.0003(6) 0.0010(6)
C15 0.0161(7) 0.0170(8) 0.0153(8) -0.0008(6) -0.0011(6) 0.0040(6)
C16 0.0138(7) 0.0181(8) 0.0168(8) 0.0031(6) 0.0043(6) -0.0004(6)
C17 0.0141(7) 0.0246(9) 0.0193(8) 0.0001(7) -0.0004(6) -0.0021(7)
C18 0.0177(7) 0.0218(9) 0.0184(8) -0.0036(6) 0.0012(6) -0.0021(7)
C19 0.0154(7) 0.0219(8) 0.0159(7) 0.0006(6) 0.0034(6) -0.0007(7)
C20 0.0174(8) 0.0256(9) 0.0156(8) 0.0015(6) 0.0008(6) -0.0041(7)
C21 0.0180(7) 0.0286(9) 0.0210(8) -0.0022(7) -0.0041(6) -0.0001(7)
C22 0.0202(8) 0.0232(9) 0.0208(8) -0.0044(7) -0.0030(7) -0.0025(7)
N1 0.0147(6) 0.0156(6) 0.0151(6) 0.0030(5) -0.0019(5) -0.0007(5)
N2 0.0169(6) 0.0149(6) 0.0152(6) 0.0005(5) 0.0002(5) -0.0024(5)
N3 0.0360(9) 0.0200(8) 0.0406(10) 0.0014(7) 0.0143(8) -0.0016(7)
N4 0.0203(7) 0.0318(9) 0.0251(8) -0.0006(7) 0.0022(6) 0.0029(7)
O1 0.0159(5) 0.0132(5) 0.0233(6) 0.0010(4) 0.0022(4) -0.0011(4)
O2 0.0155(5) 0.0161(6) 0.0235(6) 0.0015(5) 0.0012(4) -0.0009(5)
P1 0.01318(17) 0.01428(19) 0.01552(19) 0.00137(15) 0.00017(15) -0.00015(15)
P2 0.01508(18) 0.01324(19) 0.0190(2) 0.00134(15) 0.00018(16) -0.00011(16)

loop_
_atom_type_symbol
_atom_type_description
_atom_type_scat_dispersion_real
_atom_type_scat_dispersion_imag
_atom_type_scat_source
C C 0.0033 0.0016 'International Tables Vol C Tables 4.2.6.8 and 6.1.1.4'
H H 0.0000 0.0000 'International Tables Vol C Tables 4.2.6.8 and 6.1.1.4'
N N 0.0061 0.0033 'International Tables Vol C Tables 4.2.6.8 and 6.1.1.4'
O O 0.0106 0.0060 'International Tables Vol C Tables 4.2.6.8 and 6.1.1.4'
P P 0.1023 0.0942 'International Tables Vol C Tables 4.2.6.8 and 6.1.1.4'

loop_
_geom_angle_atom_site_label_1
_geom_angle_atom_site_label_2
_geom_angle_atom_site_label_3
_geom_angle
N1 C1 C4 108.56(13)
N1 C1 C2 111.23(14)
C4 C1 C2 110.01(15)
N1 C1 C3 107.12(13)
C4 C1 C3 109.97(15)
C2 C1 C3 109.90(15)
C1 C2 H2A 109.5
C1 C2 H2B 109.5
H2A C2 H2B 109.5
C1 C2 H2C 109.5
H2A C2 H2C 109.5
H2B C2 H2C 109.5
C1 C3 H3A 109.5
C1 C3 H3B 109.5
H3A C3 H3B 109.5
C1 C3 H3C 109.5
H3A C3 H3C 109.5
H3B C3 H3C 109.5
C1 C4 H4A 109.5
C1 C4 H4B 109.5
H4A C4 H4B 109.5
C1 C4 H4C 109.5
H4A C4 H4C 109.5
H4B C4 H4C 109.5
N2 C5 C7 109.83(13)
N2 C5 C8 108.54(13)
C7 C5 C8 109.70(14)
N2 C5 C6 108.30(13)
C7 C5 C6 110.17(14)
C8 C5 C6 110.26(14)
C5 C6 H6A 109.5
C5 C6 H6B 109.5
H6A C6 H6B 109.5
C5 C6 H6C 109.5
H6A C6 H6C 109.5
H6B C6 H6C 109.5
C5 C7 H7A 109.5
C5 C7 H7B 109.5
H7A C7 H7B 109.5
C5 C7 H7C 109.5
H7A C7 H7C 109.5
H7B C7 H7C 109.5
C5 C8 H8A 109.5
C5 C8 H8B 109.5
H8A C8 H8B 109.5
C5 C8 H8C 109.5
H8A C8 H8C 109.5
H8B C8 H8C 109.5
O1 C9 C10 117.20(14)
O1 C9 C15 122.15(14)
C10 C9 C15 120.63(15)
C11 C10 C9 119.88(15)
C11 C10 H10 120.1
C9 C10 H10 120.1
C10 C11 C12 119.72(15)
C10 C11 H11 120.1
C12 C11 H11 120.1
C14 C12 C11 119.87(15)
C14 C12 C13 119.50(15)
C11 C12 C13 120.63(15)
N3 C13 C12 178.31(19)
C15 C14 C12 120.28(15)
C15 C14 H14 119.9
C12 C14 H14 119.9
C14 C15 C9 119.59(15)
C14 C15 H23 120.2
C9 C15 H23 120.2
C17 C16 O2 121.98(14)
C17 C16 C22 120.91(15)
O2 C16 C22 116.95(14)
C16 C17 C18 119.22(15)
C16 C17 H16 120.4
C18 C17 H16 120.4
C17 C18 C19 120.35(15)
C17 C18 H17 119.8
C19 C18 H17 119.8
C18 C19 C21 119.83(15)
C18 C19 C20 119.94(15)
C21 C19 C20 120.18(15)
N4 C20 C19 177.91(18)
C22 C21 C19 119.78(15)
C22 C21 H20 120.1
C19 C21 H20 120.1
C21 C22 C16 119.88(16)
C21 C22 H21 120.1
C16 C22 H21 120.1
C1 N1 P1 124.60(10)
C1 N1 P2 127.09(11)
P1 N1 P2 96.92(7)
C5 N2 P1 128.53(11)
C5 N2 P2 130.86(11)
P1 N2 P2 97.97(7)
C9 O1 P1 120.93(9)
C16 O2 P2 129.70(10)
O1 P1 N2 102.71(6)
O1 P1 N1 101.59(6)
N2 P1 N1 81.89(6)
O1 P1 P2 113.18(4)
N2 P1 P2 41.11(5)
N1 P1 P2 41.76(5)
O2 P2 N2 105.80(6)
O2 P2 N1 107.49(6)
N2 P2 N1 81.27(6)
O2 P2 P1 119.09(5)
N2 P2 P1 40.92(5)
N1 P2 P1 41.32(4)

loop_
_geom_bond_atom_site_label_1
_geom_bond_atom_site_label_2
_geom_bond_distance
C1 N1 1.486(2)
C1 C4 1.521(2)
C1 C2 1.523(2)
C1 C3 1.527(2)
C2 H2A 0.9800
C2 H2B 0.9800
C2 H2C 0.9800
C3 H3A 0.9800
C3 H3B 0.9800
C3 H3C 0.9800
C4 H4A 0.9800
C4 H4B 0.9800
C4 H4C 0.9800
C5 N2 1.487(2)
C5 C7 1.521(2)
C5 C8 1.524(2)
C5 C6 1.526(2)
C6 H6A 0.9800
C6 H6B 0.9800
C6 H6C 0.9800
C7 H7A 0.9800
C7 H7B 0.9800
C7 H7C 0.9800
C8 H8A 0.9800
C8 H8B 0.9800
C8 H8C 0.9800
C9 O1 1.3750(18)
C9 C10 1.388(2)
C9 C15 1.391(2)
C10 C11 1.382(2)
C10 H10 0.9500
C11 C12 1.402(2)
C11 H11 0.9500
C12 C14 1.391(2)
C12 C13 1.439(2)
C13 N3 1.148(2)
C14 C15 1.381(2)
C14 H14 0.9500
C15 H23 0.9500
C16 C17 1.383(2)
C16 O2 1.3838(19)
C16 C22 1.392(2)
C17 C18 1.385(2)
C17 H16 0.9500
C18 C19 1.394(2)
C18 H17 0.9500
C19 C21 1.397(2)
C19 C20 1.441(2)
C20 N4 1.144(2)
C21 C22 1.377(2)
C21 H20 0.9500
C22 H21 0.9500
N1 P1 1.7054(13)
N1 P2 1.7204(14)
N2 P1 1.6960(14)
N2 P2 1.7023(14)
O1 P1 1.6778(12)
O2 P2 1.6585(12)
P1 P2 2.5641(6)
